data_7160760
loop_
_publ_author_name
'Chen, Yu-Ting'
'Hu, Yue-Hong'
'Gan, Zhang-Yan'
'Yu, Chun-Yu'
'Mo, Juxin'
'Chen, Meng-En'
'Zhang, Xiao-Ming'
'Zhang, Fu-Min'

_publ_section_title
;
 Preparation of &#x3b1;,&#x3b2;,&#x3b3;,&#x3b3;-tetrasubstituted
 &#x3b1;,&#x3b2;-unsaturated &#x3b3;-lactams <i>via</i> a tandem or
 one-pot oxidative Ritter reaction/Knoevenagel condensation.
;
_journal_issue 42
_journal_name_full 'Organic &amp; biomolecular chemistry'
_journal_page_first 9570
_journal_page_last 9575
_journal_paper_doi 10.1039/d5ob01300c
_journal_volume 23
_journal_year 2025
_chemical_formula_moiety 'C19 H21 N O2'
_chemical_formula_sum 'C19 H21 N O2'
_chemical_formula_weight 295.37
_space_group_crystal_system monoclinic
_space_group_IT_number 14
_space_group_name_Hall '-P 2ybc'
_space_group_name_H-M_alt 'P 1 21/c 1'
_atom_sites_solution_hydrogens geom
_atom_sites_solution_primary dual
_audit_creation_date 2024-12-13
_audit_creation_method
;
Olex2 1.5-ac5-024
(compiled 2022.04.12 svn.rca3783a0 for Rigaku Oxford Diffraction, GUI svn.r6498)
;
_audit_update_record
;
2025-07-06 deposited with the CCDC.	2025-09-30 downloaded from the CCDC.
;
_cell_angle_alpha 90
_cell_angle_beta 114.611(2)
_cell_angle_gamma 90
_cell_formula_units_Z 8
_cell_length_a 20.5269(2)
_cell_length_b 6.68550(10)
_cell_length_c 24.6306(3)
_cell_measurement_reflns_used 25385
_cell_measurement_temperature 149.99(10)
_cell_measurement_theta_max 76.0420
_cell_measurement_theta_min 2.3500
_cell_volume 3073.06(8)
_computing_cell_refinement 'CrysAlisPro 1.171.43.143a (Rigaku OD, 2024)'
_computing_data_collection 'CrysAlisPro system (CCD 43.143a 64-bit (release 25-10-2024))'
_computing_data_reduction 'CrysAlisPro 1.171.43.143a (Rigaku OD, 2024)'
_computing_molecular_graphics 'Olex2 1.5-ac5-024 (Dolomanov et al., 2009)'
_computing_publication_material 'Olex2 1.5-ac5-024 (Dolomanov et al., 2009)'
_computing_structure_refinement 'SHELXL 2018/3 (Sheldrick, 2015)'
_computing_structure_solution 'SHELXT 2018/2 (Sheldrick, 2018)'
_diffrn_ambient_environment N~2~
_diffrn_ambient_temperature 149.99(10)
_diffrn_detector 'Hybrid Pixel Array Detector'
_diffrn_detector_area_resol_mean 10.0000
_diffrn_detector_type HyPix
_diffrn_measured_fraction_theta_full 0.991
_diffrn_measured_fraction_theta_max 0.953
_diffrn_measurement_details
;
List of Runs (angles in degrees, time in seconds):

  # Type    Start    End  Width  t~exp~   \w     \q     \k     \f   Frames
#--------------------------------------------------------------------------
  1  \w    -61.00  27.00   0.50    0.05    --  -44.63  57.00 -60.00  176
  2  \w    -70.00 -26.00   0.50    0.05    -- -100.00  61.00   0.00   88
  3  \w    -53.00 -27.00   0.50    0.05    -- -100.00  45.00   0.00   52
  4  \w    -53.00 -27.00   0.50    0.05    -- -100.00  45.00 150.00   52
  5  \w   -175.00 -77.00   0.50    0.05    -- -100.00  -9.00  40.00  196
  6  \w   -106.00 -81.00   0.50    0.05    --  -44.63-141.00 167.00   50
  7  \w    -33.00  11.00   0.50    0.05    --   44.63 -19.00 -30.00   88
  8  \w     -3.00  22.00   0.50    0.05    --   44.63 -19.00-150.00   50
  9  \w     40.00  66.00   0.50    0.05    --  108.93 -61.00 -60.00   52
 10  \w     38.00  72.00   0.50    0.05    --  108.93-129.00 -20.00   68
 11  \w     79.00 114.00   0.50    0.05    --  108.93-129.00 -20.00   70
 12  \w     99.00 125.00   0.50    0.05    --  108.93-153.00  85.00   52
 13  \w     54.00  93.00   0.50    0.05    --  108.93-153.00  85.00   78
 14  \w     64.00 118.00   0.50    0.05    --   44.63 153.00 126.00  108
 15  \w    -90.00 -56.00   0.50    0.05    --  -44.63 179.00-180.00   68
 16  \w   -116.00 -48.00   0.50    0.05    --  -44.63-179.00  30.00  136
 17  \w    -28.00  34.00   0.50    0.05    --  -44.63  19.00-180.00  124
 18  \w    -28.00  32.00   0.50    0.05    --  -44.63  19.00-120.00  120
 19  \w    -33.00  -8.00   0.50    0.05    --   44.63 -19.00  60.00   50
 20  \w      5.00  38.00   0.50    0.05    --   44.63 -37.00 150.00   66
 21  \w     -3.00  23.00   0.50    0.05    --   44.63 -19.00-150.00   52
 22  \w    -93.00 -63.00   0.50    0.05    -- -100.00 125.00-150.00   60
 23  \w    -75.00 -49.00   0.50    0.05    -- -100.00 141.00 128.06   52
 24  \w    -54.00 -29.00   0.50    0.05    -- -100.00  45.00 -90.00   50
 25  \w    -51.00 -25.00   0.50    0.05    -- -100.00  45.00 -60.00   52
 26  \w   -123.00 -92.00   0.50    0.05    -- -100.00 141.00 128.06   62
 27  \w   -174.00-149.00   0.50    0.05    -- -100.00 -94.00 150.00   50
 28  \w   -124.00 -87.00   0.50    0.05    -- -100.00 -94.00 150.00   74
 29  \w   -109.00 -80.00   0.50    0.05    -- -100.00 115.00-107.38   58
 30  \w    -85.00 -34.00   0.50    0.05    -- -100.00 142.00 -19.89  102
 31  \w    -52.00 -26.00   0.50    0.05    -- -100.00  45.00 120.00   52
 32  \w    -68.00 -36.00   0.50    0.05    -- -100.00  61.00-120.00   64
 33  \w   -168.00-108.00   0.50    0.05    -- -100.00-120.00-116.00  120
 34  \w   -124.00 -98.00   0.50    0.05    -- -100.00 142.00 -19.89   52
 35  \w    -60.00 -35.00   0.50    0.05    -- -100.00 151.00  85.51   50
 36  \w   -101.00 -75.00   0.50    0.05    -- -100.00 151.00  85.51   52
 37  \w    -58.00 -33.00   0.50    0.05    -- -100.00 125.00-150.00   50
 38  \w    -53.00 -27.00   0.50    0.05    -- -100.00  45.00  90.00   52
 39  \w    -84.00 -50.00   0.50    0.05    -- -100.00  77.00-120.00   68
 40  \w    -62.00 -35.00   0.50    0.05    -- -100.00  61.00 -30.00   54
 41  \w   -112.00 -29.00   0.50    0.05    -- -100.00 125.00 150.00  166
 42  \w   -122.00 -97.00   0.50    0.05    -- -100.00 139.00  56.01   50
 43  \w    -84.00 -34.00   0.50    0.05    -- -100.00 139.00  56.01  100
 44  \w     81.00 107.00   0.50    0.05    --  108.93-125.00   0.00   52
 45  \w     40.00  66.00   0.50    0.05    --  108.93-125.00   0.00   52
 46  \w    138.00 170.00   0.50    0.05    --  108.93  61.00-150.00   64
 47  \w    100.00 154.00   0.50    0.05    --  108.93  45.00-120.00  108
 48  \w     98.00 134.00   0.50    0.05    --  108.93  61.00-150.00   72
 49  \w     65.00  90.00   0.50    0.05    --  108.93 -77.00  30.00   50
 50  \w     40.00 103.00   0.50    0.05    --  108.93 -77.00  60.00  126
 51  \w     35.00  60.00   0.50    0.05    --  108.93 -61.00  30.00   50
;
_diffrn_measurement_device 'four-circle diffractometer'
_diffrn_measurement_device_type 'ROD, Synergy Custom system, HyPix'
_diffrn_measurement_method '\w scans'
_diffrn_orient_matrix_type 'CrysAlisPro convention (1999,Acta A55,543-557)'
_diffrn_orient_matrix_UB_11 0.0627086000
_diffrn_orient_matrix_UB_12 -0.0170566000
_diffrn_orient_matrix_UB_13 -0.0186668000
_diffrn_orient_matrix_UB_21 0.0536901000
_diffrn_orient_matrix_UB_22 0.0221113000
_diffrn_orient_matrix_UB_23 0.0657438000
_diffrn_orient_matrix_UB_31 0.0005239000
_diffrn_orient_matrix_UB_32 -0.2287475000
_diffrn_orient_matrix_UB_33 0.0077464000
_diffrn_radiation_monochromator mirror
_diffrn_radiation_probe x-ray
_diffrn_radiation_type 'Cu K\a'
_diffrn_radiation_wavelength 1.54184
_diffrn_reflns_av_R_equivalents 0.0501
_diffrn_reflns_av_unetI/netI 0.0302
_diffrn_reflns_Laue_measured_fraction_full 0.991
_diffrn_reflns_Laue_measured_fraction_max 0.953
_diffrn_reflns_limit_h_max 25
_diffrn_reflns_limit_h_min -25
_diffrn_reflns_limit_k_max 5
_diffrn_reflns_limit_k_min -8
_diffrn_reflns_limit_l_max 30
_diffrn_reflns_limit_l_min -30
_diffrn_reflns_number 36404
_diffrn_reflns_point_group_measured_fraction_full 0.991
_diffrn_reflns_point_group_measured_fraction_max 0.953
_diffrn_reflns_theta_full 67.684
_diffrn_reflns_theta_max 76.171
_diffrn_reflns_theta_min 2.368
_diffrn_source 'Rotating-anode X-ray tube'
_diffrn_source_type 'Rigaku (Cu) X-ray Source'
_exptl_absorpt_coefficient_mu 0.652
_exptl_absorpt_correction_T_max 1.00000
_exptl_absorpt_correction_T_min 0.91762
_exptl_absorpt_correction_type multi-scan
_exptl_absorpt_process_details
;
CrysAlisPro 1.171.43.143a (Rigaku Oxford Diffraction, 2024)
Empirical absorption correction using spherical harmonics,
implemented in SCALE3 ABSPACK scaling algorithm.
;
_exptl_crystal_colour 'clear light colourless'
_exptl_crystal_colour_lustre clear
_exptl_crystal_colour_modifier light
_exptl_crystal_colour_primary colourless
_exptl_crystal_density_diffrn 1.277
_exptl_crystal_description block
_exptl_crystal_F_000 1264
_exptl_crystal_size_max 0.09
_exptl_crystal_size_mid 0.08
_exptl_crystal_size_min 0.07
_refine_diff_density_max 0.185
_refine_diff_density_min -0.285
_refine_diff_density_rms 0.054
_refine_ls_extinction_method none
_refine_ls_goodness_of_fit_ref 1.073
_refine_ls_hydrogen_treatment constr
_refine_ls_matrix_type full
_refine_ls_number_parameters 397
_refine_ls_number_reflns 6133
_refine_ls_number_restraints 0
_refine_ls_restrained_S_all 1.073
_refine_ls_R_factor_all 0.0477
_refine_ls_R_factor_gt 0.0436
_refine_ls_shift/su_max 0.001
_refine_ls_shift/su_mean 0.000
_refine_ls_structure_factor_coef Fsqd
_refine_ls_weighting_details 'w=1/[\s^2^(Fo^2^)+(0.0631P)^2^+0.8054P] where P=(Fo^2^+2Fc^2^)/3'
_refine_ls_weighting_scheme calc
_refine_ls_wR_factor_gt 0.1153
_refine_ls_wR_factor_ref 0.1187
_reflns_Friedel_coverage 0.000
_reflns_number_gt 5430
_reflns_number_total 6133
_reflns_threshold_expression 'I > 2\s(I)'
_cod_data_source_file d5ob01300c3.cif
_cod_data_source_block chenyut2_1209_autored
_cod_depositor_comments 'Adding full bibliography for 7160759--7160760.cif.'
_cod_database_code 7160760
_shelx_shelxl_version_number 2018/3
_shelx_space_group_comment
;
The symmetry employed for this shelxl refinement is uniquely defined
by the following loop, which should always be used as a source of
symmetry information in preference to the above space-group names.
They are only intended as comments.
;
_olex2_refinement_description
;
1. Fixed Uiso
 At 1.2 times of:
  All C(H) groups, All C(H,H) groups, All N(H) groups
2.a Ternary CH refined with riding coordinates:
 C13(H13), C56(H56)
2.b Secondary CH2 refined with riding coordinates:
 C10(H10A,H10B), C11(H11A,H11B), C18(H18A,H18B), C21(H21A,H21B), C23(H23A,
 H23B), C24(H24A,H24B), C35(H35A,H35B), C44(H44A,H44B), C54(H54A,H54B),
 C57(H57A,H57B), C63(H63A,H63B), C64(H64A,H64B), C67(H67A,H67B), C76(H76A,H76B)
2.c Aromatic/amide H refined with riding coordinates:
 N4(H4), C14(H14), C15(H15), C26(H26), C28(H28), C39(H39), N47(H47), C58(H58),
 C59(H59), C69(H69), C71(H71), C82(H82)
;
_olex2_submission_special_instructions 'No special instructions were received'
_oxdiff_exptl_absorpt_empirical_details
;
Empirical correction (ABSPACK) includes:
- Absorption correction using spherical harmonics
- Frame scaling
;
_oxdiff_exptl_absorpt_empirical_full_max 1.888
_oxdiff_exptl_absorpt_empirical_full_min 0.322

loop_
_space_group_symop_operation_xyz
'x, y, z'
'-x, y+1/2, -z+1/2'
'-x, -y, -z'
'x, -y-1/2, z-1/2'

loop_
_atom_site_label
_atom_site_type_symbol
_atom_site_fract_x
_atom_site_fract_y
_atom_site_fract_z
_atom_site_U_iso_or_equiv
_atom_site_adp_type
_atom_site_occupancy
_atom_site_site_symmetry_order
_atom_site_calc_flag
_atom_site_refinement_flags_posn
_atom_site_refinement_flags_adp
_atom_site_refinement_flags_occupancy
_atom_site_disorder_assembly
_atom_site_disorder_group
O2 O 0.42390(5) 0.16940(14) 0.98557(4) 0.0291(2) Uani 1 1 d . . . . .
O12 O 0.26519(5) 0.38743(15) 0.82637(4) 0.0328(2) Uani 1 1 d . . . . .
N4 N 0.48104(5) 0.08627(16) 0.92557(4) 0.0251(2) Uani 1 1 d . . . . .
H4 H 0.511959 0.000119 0.949748 0.030 Uiso 1 1 calc R U . . .
C1 C 0.38476(6) 0.29265(18) 0.88326(5) 0.0232(3) Uani 1 1 d . . . . .
C3 C 0.43075(6) 0.17938(18) 0.93817(5) 0.0233(3) Uani 1 1 d . . . . .
C6 C 0.47889(6) 0.14316(18) 0.86770(5) 0.0238(3) Uani 1 1 d . . . . .
C7 C 0.41427(6) 0.28077(18) 0.84402(5) 0.0231(3) Uani 1 1 d . . . . .
C8 C 0.31680(6) 0.39615(18) 0.87459(5) 0.0240(3) Uani 1 1 d . . . . .
C9 C 0.54909(6) 0.2475(2) 0.87699(5) 0.0261(3) Uani 1 1 d . . . . .
C10 C 0.45904(7) -0.0338(2) 0.82314(6) 0.0303(3) Uani 1 1 d . . . . .
H10A H 0.500159 -0.126879 0.834910 0.036 Uiso 1 1 calc R U . . .
H10B H 0.418047 -0.107793 0.824650 0.036 Uiso 1 1 calc R U . . .
C11 C 0.39031(7) 0.3611(2) 0.78225(5) 0.0272(3) Uani 1 1 d . . . . .
H11A H 0.427840 0.448901 0.779829 0.033 Uiso 1 1 calc R U . . .
H11B H 0.346096 0.441058 0.771623 0.033 Uiso 1 1 calc R U . . .
C13 C 0.31798(6) 0.51779(19) 0.92560(6) 0.0259(3) Uani 1 1 d . . . . .
H13 H 0.330801 0.433568 0.962160 0.031 Uiso 1 1 calc R U . . .
C14 C 0.56093(7) 0.4436(2) 0.89838(6) 0.0315(3) Uani 1 1 d . . . . .
H14 H 0.524389 0.511893 0.905130 0.038 Uiso 1 1 calc R U . . .
C15 C 0.60401(7) 0.1500(2) 0.86849(6) 0.0332(3) Uani 1 1 d . . . . .
H15 H 0.597464 0.015875 0.854507 0.040 Uiso 1 1 calc R U . . .
C18 C 0.43919(8) 0.0398(2) 0.75927(6) 0.0336(3) Uani 1 1 d . . . . .
H18A H 0.481096 0.107431 0.757383 0.040 Uiso 1 1 calc R U . . .
H18B H 0.426806 -0.076422 0.731903 0.040 Uiso 1 1 calc R U . . .
C21 C 0.37591(7) 0.1847(2) 0.73870(6) 0.0323(3) Uani 1 1 d . . . . .
H21A H 0.332420 0.112547 0.735685 0.039 Uiso 1 1 calc R U . . .
H21B H 0.366950 0.236393 0.698535 0.039 Uiso 1 1 calc R U . . .
C23 C 0.25443(7) 0.6555(2) 0.91649(7) 0.0342(3) Uani 1 1 d . . . . .
H23A H 0.225384 0.610901 0.937788 0.041 Uiso 1 1 calc R U . . .
H23B H 0.223677 0.685323 0.874078 0.041 Uiso 1 1 calc R U . . .
C24 C 0.36690(7) 0.7056(2) 0.93907(7) 0.0363(3) Uani 1 1 d . . . . .
H24A H 0.412309 0.693180 0.975331 0.044 Uiso 1 1 calc R U . . .
H24B H 0.375675 0.752831 0.904603 0.044 Uiso 1 1 calc R U . . .
C26 C 0.62516(8) 0.5407(2) 0.90995(6) 0.0401(4) Uani 1 1 d . . . . .
H26 H 0.632214 0.674412 0.924345 0.048 Uiso 1 1 calc R U . . .
C28 C 0.66872(7) 0.2477(3) 0.88035(7) 0.0435(4) Uani 1 1 d . . . . .
H28 H 0.705907 0.179514 0.874517 0.052 Uiso 1 1 calc R U . . .
C35 C 0.30821(8) 0.8226(2) 0.94884(8) 0.0447(4) Uani 1 1 d . . . . .
H35A H 0.296483 0.952980 0.927885 0.054 Uiso 1 1 calc R U . . .
H35B H 0.317391 0.838043 0.991392 0.054 Uiso 1 1 calc R U . . .
C39 C 0.67881(8) 0.4428(3) 0.90050(7) 0.0459(4) Uani 1 1 d . . . . .
H39 H 0.722542 0.509577 0.907861 0.055 Uiso 1 1 calc R U . . .
O45 O 0.04307(5) 0.77052(14) 0.48544(4) 0.0311(2) Uani 1 1 d . . . . .
O55 O 0.20243(5) 0.36670(15) 0.60438(4) 0.0334(2) Uani 1 1 d . . . . .
N47 N 0.05387(6) 0.91582(17) 0.57316(5) 0.0288(2) Uani 1 1 d . . . . .
H47 H 0.028090 1.023277 0.557560 0.035 Uiso 1 1 calc R U . . .
C44 C 0.18745(7) 0.9646(2) 0.73606(6) 0.0324(3) Uani 1 1 d . . . . .
H44A H 0.221585 1.071615 0.758077 0.039 Uiso 1 1 calc R U . . .
H44B H 0.156737 0.936260 0.757255 0.039 Uiso 1 1 calc R U . . .
C46 C 0.06735(6) 0.77421(19) 0.54049(5) 0.0256(3) Uani 1 1 d . . . . .
C48 C 0.11791(6) 0.62816(18) 0.58411(5) 0.0242(3) Uani 1 1 d . . . . .
C50 C 0.08620(7) 0.87363(19) 0.63697(5) 0.0257(3) Uani 1 1 d . . . . .
C51 C 0.15036(6) 0.45225(19) 0.56705(5) 0.0243(3) Uani 1 1 d . . . . .
C52 C 0.12835(6) 0.68474(18) 0.63959(5) 0.0242(3) Uani 1 1 d . . . . .
C53 C 0.02622(7) 0.8469(2) 0.65797(5) 0.0270(3) Uani 1 1 d . . . . .
C54 C 0.14090(7) 1.0356(2) 0.67263(6) 0.0307(3) Uani 1 1 d . . . . .
H54A H 0.171858 1.068188 0.651953 0.037 Uiso 1 1 calc R U . . .
H54B H 0.115066 1.158782 0.674364 0.037 Uiso 1 1 calc R U . . .
C56 C 0.11906(6) 0.39396(19) 0.50246(6) 0.0261(3) Uani 1 1 d . . . . .
H56 H 0.065738 0.406614 0.481920 0.031 Uiso 1 1 calc R U . . .
C57 C 0.17771(7) 0.6067(2) 0.69971(6) 0.0283(3) Uani 1 1 d . . . . .
H57A H 0.205634 0.492359 0.695099 0.034 Uiso 1 1 calc R U . . .
H57B H 0.149627 0.559894 0.721605 0.034 Uiso 1 1 calc R U . . .
C58 C 0.00217(8) 0.6593(2) 0.66569(7) 0.0363(3) Uani 1 1 d . . . . .
H58 H 0.025439 0.542862 0.660411 0.044 Uiso 1 1 calc R U . . .
C59 C -0.01022(7) 1.0135(2) 0.66487(7) 0.0377(3) Uani 1 1 d . . . . .
H59 H 0.004630 1.143557 0.659306 0.045 Uiso 1 1 calc R U . . .
C63 C 0.14878(7) 0.1981(2) 0.48845(6) 0.0316(3) Uani 1 1 d . . . . .
H63A H 0.171347 0.108859 0.523419 0.038 Uiso 1 1 calc R U . . .
H63B H 0.113610 0.124128 0.453825 0.038 Uiso 1 1 calc R U . . .
C64 C 0.16021(7) 0.5121(2) 0.47159(6) 0.0314(3) Uani 1 1 d . . . . .
H64A H 0.129347 0.557559 0.430608 0.038 Uiso 1 1 calc R U . . .
H64B H 0.189963 0.623137 0.495999 0.038 Uiso 1 1 calc R U . . .
C67 C 0.22880(7) 0.7764(2) 0.73482(6) 0.0315(3) Uani 1 1 d . . . . .
H67A H 0.257855 0.731366 0.776243 0.038 Uiso 1 1 calc R U . . .
H67B H 0.261907 0.807506 0.716065 0.038 Uiso 1 1 calc R U . . .
C69 C -0.05541(8) 0.6396(3) 0.68103(7) 0.0442(4) Uani 1 1 d . . . . .
H69 H -0.070610 0.510105 0.686671 0.053 Uiso 1 1 calc R U . . .
C71 C -0.06807(8) 0.9920(3) 0.67980(7) 0.0462(4) Uani 1 1 d . . . . .
H71 H -0.092314 1.107511 0.684299 0.055 Uiso 1 1 calc R U . . .
C76 C 0.20293(8) 0.3202(2) 0.47379(7) 0.0364(3) Uani 1 1 d . . . . .
H76A H 0.203667 0.284803 0.435028 0.044 Uiso 1 1 calc R U . . .
H76B H 0.251959 0.320051 0.506158 0.044 Uiso 1 1 calc R U . . .
C82 C -0.09066(8) 0.8056(3) 0.68813(7) 0.0441(4) Uani 1 1 d . . . . .
H82 H -0.130021 0.791686 0.698640 0.053 Uiso 1 1 calc R U . . .

loop_
_atom_site_aniso_label
_atom_site_aniso_U_11
_atom_site_aniso_U_22
_atom_site_aniso_U_33
_atom_site_aniso_U_23
_atom_site_aniso_U_13
_atom_site_aniso_U_12
O2 0.0300(5) 0.0372(5) 0.0230(4) 0.0046(4) 0.0138(4) 0.0051(4)
O12 0.0222(4) 0.0443(6) 0.0273(5) -0.0026(4) 0.0056(4) 0.0022(4)
N4 0.0243(5) 0.0294(5) 0.0229(5) 0.0057(4) 0.0111(4) 0.0050(4)
C1 0.0214(6) 0.0262(6) 0.0213(6) -0.0005(4) 0.0082(5) -0.0001(4)
C3 0.0214(6) 0.0261(6) 0.0220(6) 0.0006(5) 0.0087(5) -0.0008(4)
C6 0.0233(6) 0.0277(6) 0.0213(6) 0.0014(5) 0.0103(5) 0.0017(5)
C7 0.0202(5) 0.0256(6) 0.0220(6) 0.0000(4) 0.0072(4) -0.0004(4)
C8 0.0212(5) 0.0270(6) 0.0245(6) 0.0022(5) 0.0101(5) -0.0013(5)
C9 0.0219(6) 0.0349(7) 0.0203(6) 0.0045(5) 0.0075(5) 0.0023(5)
C10 0.0315(6) 0.0294(7) 0.0318(7) -0.0036(5) 0.0147(5) 0.0000(5)
C11 0.0245(6) 0.0361(7) 0.0216(6) 0.0034(5) 0.0101(5) 0.0021(5)
C13 0.0223(6) 0.0318(7) 0.0255(6) -0.0002(5) 0.0120(5) 0.0001(5)
C14 0.0272(6) 0.0378(7) 0.0272(6) 0.0021(5) 0.0091(5) -0.0031(5)
C15 0.0264(6) 0.0460(8) 0.0284(7) 0.0064(6) 0.0126(5) 0.0067(6)
C18 0.0343(7) 0.0400(8) 0.0273(7) -0.0079(5) 0.0134(5) -0.0010(6)
C21 0.0285(7) 0.0451(8) 0.0218(6) -0.0025(5) 0.0092(5) -0.0019(6)
C23 0.0259(6) 0.0376(8) 0.0420(8) -0.0048(6) 0.0170(6) 0.0019(5)
C24 0.0281(7) 0.0392(8) 0.0436(8) -0.0126(6) 0.0168(6) -0.0075(6)
C26 0.0340(7) 0.0480(9) 0.0294(7) 0.0041(6) 0.0043(6) -0.0119(6)
C28 0.0214(6) 0.0745(12) 0.0342(8) 0.0147(7) 0.0110(6) 0.0070(7)
C35 0.0371(8) 0.0379(8) 0.0631(10) -0.0106(7) 0.0247(8) -0.0012(6)
C39 0.0240(7) 0.0740(12) 0.0314(7) 0.0127(7) 0.0035(6) -0.0121(7)
O45 0.0326(5) 0.0372(5) 0.0241(5) 0.0063(4) 0.0123(4) 0.0096(4)
O55 0.0310(5) 0.0374(5) 0.0291(5) 0.0053(4) 0.0100(4) 0.0106(4)
N47 0.0323(6) 0.0293(6) 0.0255(5) 0.0073(4) 0.0128(4) 0.0098(4)
C44 0.0275(6) 0.0353(7) 0.0333(7) -0.0067(5) 0.0117(5) -0.0045(5)
C46 0.0238(6) 0.0291(6) 0.0263(6) 0.0057(5) 0.0128(5) 0.0026(5)
C48 0.0208(5) 0.0267(6) 0.0251(6) 0.0039(5) 0.0096(5) 0.0008(5)
C50 0.0245(6) 0.0280(6) 0.0241(6) 0.0032(5) 0.0097(5) 0.0025(5)
C51 0.0199(5) 0.0266(6) 0.0281(6) 0.0045(5) 0.0117(5) -0.0006(4)
C52 0.0199(5) 0.0260(6) 0.0267(6) 0.0035(5) 0.0097(5) -0.0006(4)
C53 0.0221(6) 0.0369(7) 0.0197(6) 0.0002(5) 0.0064(5) 0.0019(5)
C54 0.0290(6) 0.0283(7) 0.0367(7) -0.0001(5) 0.0156(6) -0.0010(5)
C56 0.0195(5) 0.0296(6) 0.0281(6) -0.0002(5) 0.0087(5) 0.0001(5)
C57 0.0281(6) 0.0303(7) 0.0235(6) 0.0024(5) 0.0078(5) 0.0011(5)
C58 0.0309(7) 0.0408(8) 0.0412(8) 0.0054(6) 0.0190(6) 0.0017(6)
C59 0.0290(7) 0.0417(8) 0.0412(8) -0.0062(6) 0.0135(6) 0.0024(6)
C63 0.0267(6) 0.0311(7) 0.0337(7) -0.0041(5) 0.0092(5) 0.0008(5)
C64 0.0315(7) 0.0355(7) 0.0308(7) 0.0030(5) 0.0165(5) 0.0016(5)
C67 0.0240(6) 0.0389(7) 0.0278(6) -0.0020(5) 0.0068(5) -0.0007(5)
C69 0.0336(8) 0.0594(10) 0.0436(9) 0.0076(7) 0.0200(7) -0.0047(7)
C71 0.0289(7) 0.0629(11) 0.0477(9) -0.0125(8) 0.0169(7) 0.0074(7)
C76 0.0288(7) 0.0432(8) 0.0405(8) -0.0017(6) 0.0176(6) 0.0039(6)
C82 0.0243(7) 0.0779(12) 0.0318(7) -0.0040(7) 0.0133(6) -0.0016(7)

loop_
_atom_type_symbol
_atom_type_description
_atom_type_scat_dispersion_real
_atom_type_scat_dispersion_imag
_atom_type_scat_source
C C 0.0181 0.0091 'International Tables Vol C Tables 4.2.6.8 and 6.1.1.4'
H H 0.0000 0.0000 'International Tables Vol C Tables 4.2.6.8 and 6.1.1.4'
N N 0.0311 0.0180 'International Tables Vol C Tables 4.2.6.8 and 6.1.1.4'
O O 0.0492 0.0322 'International Tables Vol C Tables 4.2.6.8 and 6.1.1.4'

loop_
_geom_angle_atom_site_label_1
_geom_angle_atom_site_label_2
_geom_angle_atom_site_label_3
_geom_angle
_geom_angle_site_symmetry_1
_geom_angle_site_symmetry_3
_geom_angle_publ_flag
C3 N4 H4 123.5 . . ?
C3 N4 C6 112.98(10) . . ?
C6 N4 H4 123.5 . . ?
C7 C1 C3 108.54(11) . . ?
C7 C1 C8 126.98(11) . . ?
C8 C1 C3 124.47(11) . . ?
O2 C3 N4 126.35(11) . . ?
O2 C3 C1 127.29(11) . . ?
N4 C3 C1 106.36(10) . . ?
N4 C6 C7 101.52(9) . . ?
N4 C6 C9 109.24(10) . . ?
N4 C6 C10 112.67(10) . . ?
C7 C6 C9 113.53(10) . . ?
C7 C6 C10 105.13(10) . . ?
C9 C6 C10 114.07(11) . . ?
C1 C7 C6 110.14(10) . . ?
C1 C7 C11 131.21(11) . . ?
C11 C7 C6 118.35(11) . . ?
O12 C8 C1 119.91(11) . . ?
O12 C8 C13 123.38(11) . . ?
C13 C8 C1 116.58(10) . . ?
C14 C9 C6 119.33(11) . . ?
C15 C9 C6 122.38(12) . . ?
C15 C9 C14 118.16(12) . . ?
C6 C10 H10A 109.4 . . ?
C6 C10 H10B 109.4 . . ?
H10A C10 H10B 108.0 . . ?
C18 C10 C6 111.18(11) . . ?
C18 C10 H10A 109.4 . . ?
C18 C10 H10B 109.4 . . ?
C7 C11 H11A 109.9 . . ?
C7 C11 H11B 109.9 . . ?
C7 C11 C21 108.77(11) . . ?
H11A C11 H11B 108.3 . . ?
C21 C11 H11A 109.9 . . ?
C21 C11 H11B 109.9 . . ?
C8 C13 H13 111.0 . . ?
C8 C13 C23 119.36(11) . . ?
C8 C13 C24 113.80(11) . . ?
C23 C13 H13 111.0 . . ?
C23 C13 C24 88.90(10) . . ?
C24 C13 H13 111.0 . . ?
C9 C14 H14 119.4 . . ?
C26 C14 C9 121.19(14) . . ?
C26 C14 H14 119.4 . . ?
C9 C15 H15 119.7 . . ?
C9 C15 C28 120.59(15) . . ?
C28 C15 H15 119.7 . . ?
C10 C18 H18A 109.3 . . ?
C10 C18 H18B 109.3 . . ?
H18A C18 H18B 107.9 . . ?
C21 C18 C10 111.71(11) . . ?
C21 C18 H18A 109.3 . . ?
C21 C18 H18B 109.3 . . ?
C11 C21 H21A 109.3 . . ?
C11 C21 H21B 109.3 . . ?
C18 C21 C11 111.40(10) . . ?
C18 C21 H21A 109.3 . . ?
C18 C21 H21B 109.3 . . ?
H21A C21 H21B 108.0 . . ?
C13 C23 H23A 113.9 . . ?
C13 C23 H23B 113.9 . . ?
C13 C23 C35 88.68(10) . . ?
H23A C23 H23B 111.1 . . ?
C35 C23 H23A 113.9 . . ?
C35 C23 H23B 113.9 . . ?
C13 C24 H24A 114.0 . . ?
C13 C24 H24B 114.0 . . ?
H24A C24 H24B 111.2 . . ?
C35 C24 C13 88.05(11) . . ?
C35 C24 H24A 114.0 . . ?
C35 C24 H24B 114.0 . . ?
C14 C26 H26 120.0 . . ?
C39 C26 C14 119.94(15) . . ?
C39 C26 H26 120.0 . . ?
C15 C28 H28 119.9 . . ?
C39 C28 C15 120.27(15) . . ?
C39 C28 H28 119.9 . . ?
C23 C35 H35A 113.7 . . ?
C23 C35 H35B 113.7 . . ?
C24 C35 C23 89.39(11) . . ?
C24 C35 H35A 113.7 . . ?
C24 C35 H35B 113.7 . . ?
H35A C35 H35B 111.0 . . ?
C26 C39 H39 120.1 . . ?
C28 C39 C26 119.85(14) . . ?
C28 C39 H39 120.1 . . ?
C46 N47 H47 123.4 . . ?
C46 N47 C50 113.25(10) . . ?
C50 N47 H47 123.4 . . ?
H44A C44 H44B 108.1 . . ?
C54 C44 H44A 109.5 . . ?
C54 C44 H44B 109.5 . . ?
C67 C44 H44A 109.5 . . ?
C67 C44 H44B 109.5 . . ?
C67 C44 C54 110.61(11) . . ?
O45 C46 N47 125.59(11) . . ?
O45 C46 C48 127.96(12) . . ?
N47 C46 C48 106.44(10) . . ?
C51 C48 C46 124.48(11) . . ?
C52 C48 C46 108.29(11) . . ?
C52 C48 C51 127.23(11) . . ?
N47 C50 C52 101.68(10) . . ?
N47 C50 C53 108.53(10) . . ?
N47 C50 C54 112.00(11) . . ?
C52 C50 C53 114.39(10) . . ?
C52 C50 C54 107.04(10) . . ?
C53 C50 C54 112.73(11) . . ?
O55 C51 C48 120.56(12) . . ?
O55 C51 C56 122.05(12) . . ?
C48 C51 C56 117.31(10) . . ?
C48 C52 C50 110.12(10) . . ?
C48 C52 C57 131.46(12) . . ?
C57 C52 C50 118.10(11) . . ?
C58 C53 C50 122.22(12) . . ?
C58 C53 C59 117.79(13) . . ?
C59 C53 C50 119.76(12) . . ?
C44 C54 C50 111.14(11) . . ?
C44 C54 H54A 109.4 . . ?
C44 C54 H54B 109.4 . . ?
C50 C54 H54A 109.4 . . ?
C50 C54 H54B 109.4 . . ?
H54A C54 H54B 108.0 . . ?
C51 C56 H56 114.2 . . ?
C51 C56 C63 115.06(10) . . ?
C51 C56 C64 107.76(10) . . ?
C63 C56 H56 114.2 . . ?
C63 C56 C64 88.62(10) . . ?
C64 C56 H56 114.2 . . ?
C52 C57 H57A 110.0 . . ?
C52 C57 H57B 110.0 . . ?
C52 C57 C67 108.69(11) . . ?
H57A C57 H57B 108.3 . . ?
C67 C57 H57A 110.0 . . ?
C67 C57 H57B 110.0 . . ?
C53 C58 H58 119.5 . . ?
C69 C58 C53 120.91(15) . . ?
C69 C58 H58 119.5 . . ?
C53 C59 H59 119.6 . . ?
C71 C59 C53 120.78(15) . . ?
C71 C59 H59 119.6 . . ?
C56 C63 H63A 113.7 . . ?
C56 C63 H63B 113.7 . . ?
H63A C63 H63B 111.0 . . ?
C76 C63 C56 89.63(10) . . ?
C76 C63 H63A 113.7 . . ?
C76 C63 H63B 113.7 . . ?
C56 C64 H64A 113.9 . . ?
C56 C64 H64B 113.9 . . ?
H64A C64 H64B 111.1 . . ?
C76 C64 C56 88.70(10) . . ?
C76 C64 H64A 113.9 . . ?
C76 C64 H64B 113.9 . . ?
C44 C67 C57 111.34(10) . . ?
C44 C67 H67A 109.4 . . ?
C44 C67 H67B 109.4 . . ?
C57 C67 H67A 109.4 . . ?
C57 C67 H67B 109.4 . . ?
H67A C67 H67B 108.0 . . ?
C58 C69 H69 119.6 . . ?
C82 C69 C58 120.71(16) . . ?
C82 C69 H69 119.6 . . ?
C59 C71 H71 119.6 . . ?
C82 C71 C59 120.82(15) . . ?
C82 C71 H71 119.6 . . ?
C63 C76 C64 89.65(10) . . ?
C63 C76 H76A 113.7 . . ?
C63 C76 H76B 113.7 . . ?
C64 C76 H76A 113.7 . . ?
C64 C76 H76B 113.7 . . ?
H76A C76 H76B 111.0 . . ?
C69 C82 H82 120.5 . . ?
C71 C82 C69 118.97(14) . . ?
C71 C82 H82 120.5 . . ?

loop_
_geom_bond_atom_site_label_1
_geom_bond_atom_site_label_2
_geom_bond_distance
_geom_bond_site_symmetry_2
_geom_bond_publ_flag
O2 C3 1.2346(15) . ?
O12 C8 1.2199(15) . ?
N4 H4 0.8800 . ?
N4 C3 1.3477(16) . ?
N4 C6 1.4579(15) . ?
C1 C3 1.4935(16) . ?
C1 C7 1.3396(18) . ?
C1 C8 1.4906(17) . ?
C6 C7 1.5171(16) . ?
C6 C9 1.5300(17) . ?
C6 C10 1.5485(17) . ?
C7 C11 1.4906(16) . ?
C8 C13 1.4883(18) . ?
C9 C14 1.396(2) . ?
C9 C15 1.3915(19) . ?
C10 H10A 0.9900 . ?
C10 H10B 0.9900 . ?
C10 C18 1.5326(19) . ?
C11 H11A 0.9900 . ?
C11 H11B 0.9900 . ?
C11 C21 1.5377(18) . ?
C13 H13 1.0000 . ?
C13 C23 1.5350(18) . ?
C13 C24 1.5549(19) . ?
C14 H14 0.9500 . ?
C14 C26 1.3885(19) . ?
C15 H15 0.9500 . ?
C15 C28 1.397(2) . ?
C18 H18A 0.9900 . ?
C18 H18B 0.9900 . ?
C18 C21 1.5278(19) . ?
C21 H21A 0.9900 . ?
C21 H21B 0.9900 . ?
C23 H23A 0.9900 . ?
C23 H23B 0.9900 . ?
C23 C35 1.539(2) . ?
C24 H24A 0.9900 . ?
C24 H24B 0.9900 . ?
C24 C35 1.537(2) . ?
C26 H26 0.9500 . ?
C26 C39 1.382(2) . ?
C28 H28 0.9500 . ?
C28 C39 1.380(3) . ?
C35 H35A 0.9900 . ?
C35 H35B 0.9900 . ?
C39 H39 0.9500 . ?
O45 C46 1.2347(15) . ?
O55 C51 1.2234(15) . ?
N47 H47 0.8800 . ?
N47 C46 1.3437(17) . ?
N47 C50 1.4567(16) . ?
C44 H44A 0.9900 . ?
C44 H44B 0.9900 . ?
C44 C54 1.5282(19) . ?
C44 C67 1.5256(19) . ?
C46 C48 1.5020(16) . ?
C48 C51 1.4955(17) . ?
C48 C52 1.3461(18) . ?
C50 C52 1.5169(17) . ?
C50 C53 1.5316(18) . ?
C50 C54 1.5438(18) . ?
C51 C56 1.4981(17) . ?
C52 C57 1.4973(16) . ?
C53 C58 1.390(2) . ?
C53 C59 1.3913(19) . ?
C54 H54A 0.9900 . ?
C54 H54B 0.9900 . ?
C56 H56 1.0000 . ?
C56 C63 1.5431(18) . ?
C56 C64 1.5652(18) . ?
C57 H57A 0.9900 . ?
C57 H57B 0.9900 . ?
C57 C67 1.5424(18) . ?
C58 H58 0.9500 . ?
C58 C69 1.389(2) . ?
C59 H59 0.9500 . ?
C59 C71 1.389(2) . ?
C63 H63A 0.9900 . ?
C63 H63B 0.9900 . ?
C63 C76 1.538(2) . ?
C64 H64A 0.9900 . ?
C64 H64B 0.9900 . ?
C64 C76 1.5417(19) . ?
C67 H67A 0.9900 . ?
C67 H67B 0.9900 . ?
C69 H69 0.9500 . ?
C69 C82 1.375(2) . ?
C71 H71 0.9500 . ?
C71 C82 1.374(3) . ?
C76 H76A 0.9900 . ?
C76 H76B 0.9900 . ?
C82 H82 0.9500 . ?

loop_
_geom_torsion_atom_site_label_1
_geom_torsion_atom_site_label_2
_geom_torsion_atom_site_label_3
_geom_torsion_atom_site_label_4
_geom_torsion
_geom_torsion_site_symmetry_1
_geom_torsion_site_symmetry_2
_geom_torsion_site_symmetry_3
_geom_torsion_site_symmetry_4
_geom_torsion_publ_flag
O12 C8 C13 C23 -5.85(19) . . . . ?
O12 C8 C13 C24 -108.80(14) . . . . ?
N4 C6 C7 C1 -1.21(13) . . . . ?
N4 C6 C7 C11 -175.59(10) . . . . ?
N4 C6 C9 C14 -74.87(14) . . . . ?
N4 C6 C9 C15 100.98(13) . . . . ?
N4 C6 C10 C18 165.99(10) . . . . ?
C1 C7 C11 C21 -117.01(15) . . . . ?
C1 C8 C13 C23 170.01(11) . . . . ?
C1 C8 C13 C24 67.07(14) . . . . ?
C3 N4 C6 C7 -3.49(13) . . . . ?
C3 N4 C6 C9 116.69(11) . . . . ?
C3 N4 C6 C10 -115.44(12) . . . . ?
C3 C1 C7 C6 4.94(14) . . . . ?
C3 C1 C7 C11 178.36(12) . . . . ?
C3 C1 C8 O12 -139.12(13) . . . . ?
C3 C1 C8 C13 44.86(17) . . . . ?
C6 N4 C3 O2 -174.61(12) . . . . ?
C6 N4 C3 C1 6.41(13) . . . . ?
C6 C7 C11 C21 55.97(14) . . . . ?
C6 C9 C14 C26 177.12(12) . . . . ?
C6 C9 C15 C28 -176.76(12) . . . . ?
C6 C10 C18 C21 -58.97(15) . . . . ?
C7 C1 C3 O2 173.99(12) . . . . ?
C7 C1 C3 N4 -7.04(14) . . . . ?
C7 C1 C8 O12 39.44(19) . . . . ?
C7 C1 C8 C13 -136.58(13) . . . . ?
C7 C6 C9 C14 37.62(15) . . . . ?
C7 C6 C9 C15 -146.53(12) . . . . ?
C7 C6 C10 C18 56.29(13) . . . . ?
C7 C11 C21 C18 -50.73(15) . . . . ?
C8 C1 C3 O2 -7.2(2) . . . . ?
C8 C1 C3 N4 171.75(11) . . . . ?
C8 C1 C7 C6 -173.80(11) . . . . ?
C8 C1 C7 C11 -0.4(2) . . . . ?
C8 C13 C23 C35 -133.60(13) . . . . ?
C8 C13 C24 C35 138.58(12) . . . . ?
C9 C6 C7 C1 -118.31(12) . . . . ?
C9 C6 C7 C11 67.31(14) . . . . ?
C9 C6 C10 C18 -68.73(14) . . . . ?
C9 C14 C26 C39 -0.2(2) . . . . ?
C9 C15 C28 C39 -0.2(2) . . . . ?
C10 C6 C7 C1 116.34(12) . . . . ?
C10 C6 C7 C11 -58.04(14) . . . . ?
C10 C6 C9 C14 158.04(11) . . . . ?
C10 C6 C9 C15 -26.11(16) . . . . ?
C10 C18 C21 C11 54.95(15) . . . . ?
C13 C23 C35 C24 16.91(12) . . . . ?
C13 C24 C35 C23 -16.69(12) . . . . ?
C14 C9 C15 C28 -0.87(19) . . . . ?
C14 C26 C39 C28 -0.9(2) . . . . ?
C15 C9 C14 C26 1.09(19) . . . . ?
C15 C28 C39 C26 1.1(2) . . . . ?
C23 C13 C24 C35 16.75(12) . . . . ?
C24 C13 C23 C35 -16.71(12) . . . . ?
O45 C46 C48 C51 2.6(2) . . . . ?
O45 C46 C48 C52 -177.75(13) . . . . ?
O55 C51 C56 C63 9.86(18) . . . . ?
O55 C51 C56 C64 -87.14(14) . . . . ?
N47 C46 C48 C51 -176.32(11) . . . . ?
N47 C46 C48 C52 3.34(14) . . . . ?
N47 C50 C52 C48 -2.06(13) . . . . ?
N47 C50 C52 C57 172.22(11) . . . . ?
N47 C50 C53 C58 98.96(14) . . . . ?
N47 C50 C53 C59 -75.39(14) . . . . ?
N47 C50 C54 C44 -165.72(11) . . . . ?
C46 N47 C50 C52 4.39(14) . . . . ?
C46 N47 C50 C53 -116.55(12) . . . . ?
C46 N47 C50 C54 118.35(12) . . . . ?
C46 C48 C51 O55 163.59(12) . . . . ?
C46 C48 C51 C56 -13.16(17) . . . . ?
C46 C48 C52 C50 -0.62(14) . . . . ?
C46 C48 C52 C57 -173.88(13) . . . . ?
C48 C51 C56 C63 -173.44(11) . . . . ?
C48 C51 C56 C64 89.55(13) . . . . ?
C48 C52 C57 C67 119.29(15) . . . . ?
C50 N47 C46 O45 176.17(12) . . . . ?
C50 N47 C46 C48 -4.88(14) . . . . ?
C50 C52 C57 C67 -53.53(15) . . . . ?
C50 C53 C58 C69 -175.78(13) . . . . ?
C50 C53 C59 C71 175.46(13) . . . . ?
C51 C48 C52 C50 179.03(11) . . . . ?
C51 C48 C52 C57 5.8(2) . . . . ?
C51 C56 C63 C76 -95.17(12) . . . . ?
C51 C56 C64 C76 102.12(11) . . . . ?
C52 C48 C51 O55 -16.0(2) . . . . ?
C52 C48 C51 C56 167.24(12) . . . . ?
C52 C50 C53 C58 -13.78(17) . . . . ?
C52 C50 C53 C59 171.87(11) . . . . ?
C52 C50 C54 C44 -55.10(14) . . . . ?
C52 C57 C67 C44 52.49(15) . . . . ?
C53 C50 C52 C48 114.69(12) . . . . ?
C53 C50 C52 C57 -71.03(14) . . . . ?
C53 C50 C54 C44 71.53(14) . . . . ?
C53 C58 C69 C82 0.9(2) . . . . ?
C53 C59 C71 C82 0.0(2) . . . . ?
C54 C44 C67 C57 -57.95(15) . . . . ?
C54 C50 C52 C48 -119.67(12) . . . . ?
C54 C50 C52 C57 54.61(14) . . . . ?
C54 C50 C53 C58 -136.37(13) . . . . ?
C54 C50 C53 C59 49.28(15) . . . . ?
C56 C63 C76 C64 -14.05(10) . . . . ?
C56 C64 C76 C63 13.85(10) . . . . ?
C58 C53 C59 C71 0.9(2) . . . . ?
C58 C69 C82 C71 0.0(2) . . . . ?
C59 C53 C58 C69 -1.3(2) . . . . ?
C59 C71 C82 C69 -0.5(2) . . . . ?
C63 C56 C64 C76 -13.81(10) . . . . ?
C64 C56 C63 C76 13.84(10) . . . . ?
C67 C44 C54 C50 59.87(14) . . . . ?
